data_1507141
loop_
_publ_author_name
'Mandai, Toshihiko'
'Masu, Hyuma'
'Imanari, Mamoru'
'Nishikawa, Keiko'

_publ_section_title
;
 Comparison between cycloalkyl- and n-alkyl-substituted imidazolium-based
 ionic liquids in physicochemical properties and reorientational dynamics.
;
_journal_issue 7
_journal_name_full 'The journal of physical chemistry. B'
_journal_page_first 2059
_journal_page_last 2064
_journal_paper_doi 10.1021/jp210273q
_journal_volume 116
_journal_year 2012
_chemical_formula_moiety 'C9 H15 N2, C7 H7 O3 S'
_chemical_formula_sum 'C16 H22 N2 O3 S'
_chemical_formula_weight 322.42
_chemical_name_systematic
; 
 ? 
;
_space_group_IT_number 14
_symmetry_cell_setting monoclinic
_symmetry_space_group_name_Hall '-P 2ybc'
_symmetry_space_group_name_H-M 'P 1 21/c 1'
_atom_sites_solution_hydrogens geom
_atom_sites_solution_primary direct
_atom_sites_solution_secondary difmap
_audit_creation_method SHELXL-97
_cell_angle_alpha 90.00
_cell_angle_beta 108.6880(10)
_cell_angle_gamma 90.00
_cell_formula_units_Z 4
_cell_length_a 9.2972(4)
_cell_length_b 19.6705(9)
_cell_length_c 9.3164(4)
_cell_measurement_reflns_used 3448
_cell_measurement_temperature 173
_cell_measurement_theta_max 27.43
_cell_measurement_theta_min 2.31
_cell_volume 1613.96(12)
_computing_cell_refinement 'APEX2 (Bruker AXS, 2006)'
_computing_data_collection 'APEX2 (Bruker AXS, 2006)'
_computing_data_reduction 'SAINT (Bruker AXS, 2004)'
_computing_molecular_graphics 'XSHEL (Bruker AXS,2002)'
_computing_publication_material 'XCIF (Bruker AXS, 2001)'
_computing_structure_refinement 'SHELXL-97 (Sheldrick, 1997)'
_computing_structure_solution 'SHELXS-97 (Sheldrick, 1997)'
_diffrn_ambient_temperature 173
_diffrn_detector_area_resol_mean 8.333
_diffrn_measured_fraction_theta_full 0.999
_diffrn_measured_fraction_theta_max 0.976
_diffrn_measurement_device_type 'Bruker APEXII CCD area detector'
_diffrn_measurement_method 'phi and omega scans'
_diffrn_radiation_monochromator graphite
_diffrn_radiation_source 'fine-focus sealed tube'
_diffrn_radiation_type MoK\a
_diffrn_radiation_wavelength 0.71073
_diffrn_reflns_av_R_equivalents 0.0162
_diffrn_reflns_av_sigmaI/netI 0.0225
_diffrn_reflns_limit_h_max 12
_diffrn_reflns_limit_h_min -11
_diffrn_reflns_limit_k_max 25
_diffrn_reflns_limit_k_min -22
_diffrn_reflns_limit_l_max 12
_diffrn_reflns_limit_l_min -10
_diffrn_reflns_number 8977
_diffrn_reflns_theta_full 25.00
_diffrn_reflns_theta_max 27.55
_diffrn_reflns_theta_min 2.07
_exptl_absorpt_coefficient_mu 0.215
_exptl_absorpt_correction_T_max 0.9788
_exptl_absorpt_correction_T_min 0.9384
_exptl_absorpt_correction_type empirical
_exptl_absorpt_process_details
;
SADABS Sheldrick 1996
;
_exptl_crystal_colour colorless
_exptl_crystal_density_diffrn 1.327
_exptl_crystal_density_method 'not measured'
_exptl_crystal_description prismatic
_exptl_crystal_F_000 688
_exptl_crystal_size_max 0.30
_exptl_crystal_size_mid 0.20
_exptl_crystal_size_min 0.10
_refine_diff_density_max 0.339
_refine_diff_density_min -0.319
_refine_diff_density_rms 0.044
_refine_ls_extinction_method none
_refine_ls_goodness_of_fit_ref 1.038
_refine_ls_hydrogen_treatment constr
_refine_ls_matrix_type full
_refine_ls_number_parameters 201
_refine_ls_number_reflns 3639
_refine_ls_number_restraints 0
_refine_ls_restrained_S_all 1.038
_refine_ls_R_factor_all 0.0465
_refine_ls_R_factor_gt 0.0371
_refine_ls_shift/su_max 0.000
_refine_ls_shift/su_mean 0.000
_refine_ls_structure_factor_coef Fsqd
_refine_ls_weighting_details 'calc w=1/[\s^2^(Fo^2^)+(0.0469P)^2^+0.6697P] where P=(Fo^2^+2Fc^2^)/3'
_refine_ls_weighting_scheme calc
_refine_ls_wR_factor_gt 0.0947
_refine_ls_wR_factor_ref 0.1005
_reflns_number_gt 3032
_reflns_number_total 3639
_reflns_threshold_expression >2sigma(I)
_cod_data_source_file jp210273q_si_001.cif
_cod_data_source_block Cy5OTs(a110811man1)
_cod_depositor_comments
;
The following automatic conversions were performed:

'_symmetry_cell_setting' value 'Monoclinic' changed to 'monoclinic'
according to /home/saulius/struct/CIF-dictionaries/cif_core.dic
dictionary named 'cif_core.dic' version 2.4.1 from 2010-06-29.

Automatic conversion script
Id: cif_fix_values 1715 2011-07-08 13:25:40Z adriana 
;
_cod_original_sg_symbol_H-M 'P2(1)/c  '
_cod_database_code 1507141

loop_
_symmetry_equiv_pos_as_xyz
'x, y, z'
'-x, y+1/2, -z+1/2'
'-x, -y, -z'
'x, -y-1/2, z-1/2'

loop_
_atom_site_label
_atom_site_type_symbol
_atom_site_fract_x
_atom_site_fract_y
_atom_site_fract_z
_atom_site_U_iso_or_equiv
_atom_site_adp_type
_atom_site_occupancy
_atom_site_symmetry_multiplicity
_atom_site_calc_flag
_atom_site_refinement_flags
C1 C 0.1982(2) 0.59867(9) 0.5355(2) 0.0416(4) Uani 1 1 d .
H1A H 0.2885 0.6273 0.5527 0.062 Uiso 1 1 calc R
H1B H 0.1198 0.6241 0.5623 0.062 Uiso 1 1 calc R
H1C H 0.1596 0.5856 0.4284 0.062 Uiso 1 1 calc R
C2 C 0.37051(18) 0.50540(8) 0.66418(17) 0.0264(3) Uani 1 1 d .
H2 H 0.4548 0.5187 0.6341 0.032 Uiso 1 1 calc R
C3 C 0.14416(19) 0.50273(9) 0.69161(19) 0.0331(4) Uani 1 1 d .
H3 H 0.0427 0.5144 0.6834 0.040 Uiso 1 1 calc R
C4 C 0.22344(19) 0.44909(9) 0.76608(19) 0.0316(4) Uani 1 1 d .
H4 H 0.1885 0.4158 0.8209 0.038 Uiso 1 1 calc R
C5 C 0.49156(18) 0.40447(8) 0.81355(18) 0.0289(3) Uani 1 1 d .
H5 H 0.5782 0.4173 0.7774 0.035 Uiso 1 1 calc R
C6 C 0.5453(2) 0.40594(9) 0.9874(2) 0.0423(4) Uani 1 1 d .
H6A H 0.6224 0.4419 1.0263 0.051 Uiso 1 1 calc R
H6B H 0.4590 0.4144 1.0254 0.051 Uiso 1 1 calc R
C7 C 0.6133(2) 0.33636(10) 1.0360(2) 0.0457(5) Uani 1 1 d .
H7A H 0.5732 0.3171 1.1138 0.055 Uiso 1 1 calc R
H7B H 0.7251 0.3397 1.0795 0.055 Uiso 1 1 calc R
C8 C 0.5695(2) 0.29090(10) 0.8952(2) 0.0475(5) Uani 1 1 d .
H8A H 0.6591 0.2815 0.8629 0.057 Uiso 1 1 calc R
H8B H 0.5274 0.2472 0.9162 0.057 Uiso 1 1 calc R
C9 C 0.4499(2) 0.33050(8) 0.7729(2) 0.0385(4) Uani 1 1 d .
H9A H 0.4549 0.3196 0.6709 0.046 Uiso 1 1 calc R
H9B H 0.3465 0.3203 0.7756 0.046 Uiso 1 1 calc R
C10 C -0.0640(2) 0.26848(10) -0.2696(2) 0.0428(4) Uani 1 1 d .
H10A H -0.0229 0.2824 -0.3497 0.064 Uiso 1 1 calc R
H10B H -0.1728 0.2789 -0.3007 0.064 Uiso 1 1 calc R
H10C H -0.0491 0.2195 -0.2521 0.064 Uiso 1 1 calc R
C11 C 0.01700(19) 0.30632(8) -0.12555(18) 0.0285(3) Uani 1 1 d .
C12 C -0.04115(18) 0.36706(8) -0.08951(17) 0.0279(3) Uani 1 1 d .
H12 H -0.1326 0.3850 -0.1573 0.033 Uiso 1 1 calc R
C13 C 0.03235(18) 0.40154(8) 0.04353(17) 0.0259(3) Uani 1 1 d .
H13 H -0.0089 0.4427 0.0668 0.031 Uiso 1 1 calc R
C14 C 0.16703(16) 0.37564(7) 0.14307(16) 0.0233(3) Uani 1 1 d .
C15 C 0.22686(18) 0.31597(8) 0.10733(18) 0.0286(3) Uani 1 1 d .
H15 H 0.3195 0.2986 0.1740 0.034 Uiso 1 1 calc R
C16 C 0.15168(19) 0.28139(8) -0.02592(18) 0.0307(3) Uani 1 1 d .
H16 H 0.1931 0.2402 -0.0489 0.037 Uiso 1 1 calc R
N1 N 0.23831(16) 0.53749(7) 0.62969(15) 0.0293(3) Uani 1 1 d .
N2 N 0.36496(14) 0.45151(6) 0.74788(14) 0.0252(3) Uani 1 1 d .
O1 O 0.40311(13) 0.38655(6) 0.38320(14) 0.0367(3) Uani 1 1 d .
O2 O 0.25790(15) 0.48838(6) 0.28692(14) 0.0401(3) Uani 1 1 d .
O3 O 0.15306(14) 0.40143(7) 0.40824(13) 0.0363(3) Uani 1 1 d .
S1 S 0.25300(4) 0.416354(19) 0.32050(4) 0.02598(12) Uani 1 1 d .

loop_
_atom_site_aniso_label
_atom_site_aniso_U_11
_atom_site_aniso_U_22
_atom_site_aniso_U_33
_atom_site_aniso_U_23
_atom_site_aniso_U_13
_atom_site_aniso_U_12
C1 0.0496(11) 0.0329(9) 0.0369(10) 0.0052(7) 0.0061(8) 0.0066(8)
C2 0.0282(8) 0.0263(8) 0.0242(7) -0.0026(6) 0.0078(6) -0.0051(6)
C3 0.0284(8) 0.0410(9) 0.0305(8) -0.0069(7) 0.0105(7) -0.0014(7)
C4 0.0298(8) 0.0375(9) 0.0302(8) -0.0031(7) 0.0132(7) -0.0065(7)
C5 0.0283(8) 0.0247(8) 0.0325(8) -0.0008(6) 0.0078(6) -0.0001(6)
C6 0.0465(11) 0.0371(10) 0.0329(9) -0.0032(7) -0.0020(8) 0.0026(8)
C7 0.0455(11) 0.0461(11) 0.0427(11) 0.0113(9) 0.0102(9) 0.0092(9)
C8 0.0497(12) 0.0306(9) 0.0598(13) 0.0034(9) 0.0141(10) 0.0039(8)
C9 0.0464(11) 0.0272(9) 0.0397(10) -0.0054(7) 0.0105(8) -0.0024(7)
C10 0.0455(11) 0.0432(11) 0.0363(9) -0.0133(8) 0.0084(8) -0.0014(8)
C11 0.0323(8) 0.0285(8) 0.0274(8) -0.0033(6) 0.0136(7) -0.0051(6)
C12 0.0250(8) 0.0327(8) 0.0266(8) 0.0018(6) 0.0093(6) 0.0013(6)
C13 0.0269(8) 0.0248(7) 0.0277(8) 0.0006(6) 0.0112(6) 0.0031(6)
C14 0.0241(7) 0.0218(7) 0.0254(7) 0.0006(6) 0.0100(6) -0.0027(6)
C15 0.0281(8) 0.0261(8) 0.0315(8) 0.0016(6) 0.0093(6) 0.0041(6)
C16 0.0360(9) 0.0236(8) 0.0354(9) -0.0028(6) 0.0153(7) 0.0025(6)
N1 0.0321(7) 0.0290(7) 0.0242(7) -0.0019(5) 0.0055(5) 0.0003(5)
N2 0.0255(7) 0.0260(7) 0.0241(6) -0.0017(5) 0.0079(5) -0.0035(5)
O1 0.0254(6) 0.0412(7) 0.0383(7) -0.0023(5) 0.0027(5) 0.0003(5)
O2 0.0512(8) 0.0238(6) 0.0401(7) -0.0040(5) 0.0073(6) -0.0061(5)
O3 0.0348(7) 0.0473(7) 0.0290(6) -0.0057(5) 0.0134(5) -0.0048(5)
S1 0.0254(2) 0.0246(2) 0.0265(2) -0.00228(14) 0.00629(15) -0.00209(14)

loop_
_atom_type_symbol
_atom_type_description
_atom_type_scat_dispersion_real
_atom_type_scat_dispersion_imag
_atom_type_scat_source
C C 0.0033 0.0016 'International Tables Vol C Tables 4.2.6.8 and 6.1.1.4'
H H 0.0000 0.0000 'International Tables Vol C Tables 4.2.6.8 and 6.1.1.4'
N N 0.0061 0.0033 'International Tables Vol C Tables 4.2.6.8 and 6.1.1.4'
O O 0.0106 0.0060 'International Tables Vol C Tables 4.2.6.8 and 6.1.1.4'
S S 0.1246 0.1234 'International Tables Vol C Tables 4.2.6.8 and 6.1.1.4'

loop_
_geom_angle_atom_site_label_1
_geom_angle_atom_site_label_2
_geom_angle_atom_site_label_3
_geom_angle
N1 C1 H1A 109.5
N1 C1 H1B 109.5
H1A C1 H1B 109.5
N1 C1 H1C 109.5
H1A C1 H1C 109.5
H1B C1 H1C 109.5
N1 C2 N2 108.36(14)
N1 C2 H2 125.8
N2 C2 H2 125.8
C4 C3 N1 106.81(15)
C4 C3 H3 126.6
N1 C3 H3 126.6
C3 C4 N2 107.20(15)
C3 C4 H4 126.4
N2 C4 H4 126.4
N2 C5 C9 113.13(13)
N2 C5 C6 112.00(13)
C9 C5 C6 104.56(14)
N2 C5 H5 109.0
C9 C5 H5 109.0
C6 C5 H5 109.0
C7 C6 C5 105.20(15)
C7 C6 H6A 110.7
C5 C6 H6A 110.7
C7 C6 H6B 110.7
C5 C6 H6B 110.7
H6A C6 H6B 108.8
C6 C7 C8 107.50(15)
C6 C7 H7A 110.2
C8 C7 H7A 110.2
C6 C7 H7B 110.2
C8 C7 H7B 110.2
H7A C7 H7B 108.5
C9 C8 C7 105.76(15)
C9 C8 H8A 110.6
C7 C8 H8A 110.6
C9 C8 H8B 110.6
C7 C8 H8B 110.6
H8A C8 H8B 108.7
C5 C9 C8 103.64(15)
C5 C9 H9A 111.0
C8 C9 H9A 111.0
C5 C9 H9B 111.0
C8 C9 H9B 111.0
H9A C9 H9B 109.0
C11 C10 H10A 109.5
C11 C10 H10B 109.5
H10A C10 H10B 109.5
C11 C10 H10C 109.5
H10A C10 H10C 109.5
H10B C10 H10C 109.5
C16 C11 C12 118.53(14)
C16 C11 C10 120.48(15)
C12 C11 C10 120.99(15)
C13 C12 C11 121.06(15)
C13 C12 H12 119.5
C11 C12 H12 119.5
C12 C13 C14 119.77(14)
C12 C13 H13 120.1
C14 C13 H13 120.1
C15 C14 C13 119.63(14)
C15 C14 S1 120.63(12)
C13 C14 S1 119.60(11)
C14 C15 C16 120.22(15)
C14 C15 H15 119.9
C16 C15 H15 119.9
C11 C16 C15 120.78(15)
C11 C16 H16 119.6
C15 C16 H16 119.6
C2 N1 C3 109.08(14)
C2 N1 C1 125.03(15)
C3 N1 C1 125.85(15)
C2 N2 C4 108.54(14)
C2 N2 C5 124.87(13)
C4 N2 C5 126.55(13)
O3 S1 O1 113.46(8)
O3 S1 O2 112.84(8)
O1 S1 O2 112.78(8)
O3 S1 C14 104.73(7)
O1 S1 C14 106.24(7)
O2 S1 C14 105.92(7)

loop_
_geom_bond_atom_site_label_1
_geom_bond_atom_site_label_2
_geom_bond_distance
C1 N1 1.466(2)
C1 H1A 0.9800
C1 H1B 0.9800
C1 H1C 0.9800
C2 N1 1.326(2)
C2 N2 1.3267(19)
C2 H2 0.9500
C3 C4 1.346(2)
C3 N1 1.375(2)
C3 H3 0.9500
C4 N2 1.380(2)
C4 H4 0.9500
C5 N2 1.468(2)
C5 C9 1.522(2)
C5 C6 1.534(2)
C5 H5 1.0000
C6 C7 1.515(3)
C6 H6A 0.9900
C6 H6B 0.9900
C7 C8 1.531(3)
C7 H7A 0.9900
C7 H7B 0.9900
C8 C9 1.526(3)
C8 H8A 0.9900
C8 H8B 0.9900
C9 H9A 0.9900
C9 H9B 0.9900
C10 C11 1.508(2)
C10 H10A 0.9800
C10 H10B 0.9800
C10 H10C 0.9800
C11 C16 1.387(2)
C11 C12 1.396(2)
C12 C13 1.386(2)
C12 H12 0.9500
C13 C14 1.394(2)
C13 H13 0.9500
C14 C15 1.384(2)
C14 S1 1.7794(15)
C15 C16 1.391(2)
C15 H15 0.9500
C16 H16 0.9500
O1 S1 1.4526(12)
O2 S1 1.4548(12)
O3 S1 1.4507(12)

loop_
_cod_related_entry_id
_cod_related_entry_database
_cod_related_entry_code
1 ChemSpider 30651782
